data_7720736
loop_
_publ_author_name
'He, Chang-Yuan'
'Hu, Kun'
'Zhou, Jing-Yang'
'Wu, Long'
'Zhang, Jian-Han'

_publ_section_title
;
 Optical anisotropy in Mo-Te-O frameworks constructed from distorted
 MoO<sub>6</sub> and TeO<sub>3</sub> units.
;
_journal_issue 15
_journal_name_full 'Dalton transactions (Cambridge, England : 2003)'
_journal_page_first 6085
_journal_page_last 6096
_journal_paper_doi 10.1039/d6dt00289g
_journal_volume 55
_journal_year 2026
_chemical_formula_moiety '2(Mo0.5 O3.5 Te)'
_chemical_formula_sum 'Mo O7 Te2'
_chemical_formula_weight 463.14
_space_group_crystal_system monoclinic
_space_group_IT_number 14
_space_group_name_Hall '-P 2yn'
_space_group_name_H-M_alt 'P 1 21/n 1'
_atom_sites_solution_primary dual
_audit_creation_date 2025-12-24
_audit_creation_method
;
Olex2 1.5
(compiled 2025.07.13 svn.rb7424aed for OlexSys, GUI svn.r7314)
;
_audit_update_record
;
2026-01-19 deposited with the CCDC.	2026-03-19 downloaded from the CCDC.
;
_cell_angle_alpha 90
_cell_angle_beta 111.723(4)
_cell_angle_gamma 90
_cell_formula_units_Z 8
_cell_length_a 15.4952(5)
_cell_length_b 4.91980(10)
_cell_length_c 15.8874(5)
_cell_measurement_reflns_used 4765
_cell_measurement_temperature 293(2)
_cell_measurement_theta_max 30.3470
_cell_measurement_theta_min 2.7440
_cell_volume 1125.14(6)
_computing_cell_refinement 'CrysAlisPro 1.171.39.46e (Rigaku OD, 2018)'
_computing_data_collection 'CrysAlisPro 1.171.39.46e (Rigaku OD, 2018)'
_computing_data_reduction 'CrysAlisPro 1.171.39.46e (Rigaku OD, 2018)'
_computing_molecular_graphics 'Olex2 1.5 (Dolomanov et al., 2009)'
_computing_publication_material 'Olex2 1.5 (Dolomanov et al., 2009)'
_computing_structure_refinement 'SHELXL 2018/3 (Sheldrick, 2015)'
_computing_structure_solution 'SHELXT 2014/5 (Sheldrick, 2014)'
_diffrn_ambient_temperature 293(2)
_diffrn_detector 'CCD plate'
_diffrn_measured_fraction_theta_full 0.993
_diffrn_measured_fraction_theta_max 0.957
_diffrn_measurement_details
;
List of Runs (angles in degrees, time in seconds):

  # Type    Start    End  Width  t~exp~   \w     \q     \k     \f   Frames
#--------------------------------------------------------------------------
  1  \w    -69.00 -43.00   0.50   25.96    --   20.00  54.00  30.00   52
  2  \w    -37.00  72.00   0.50   25.96    --   20.00  54.00  30.00  218
  3  \w     76.00 102.00   0.50   25.96    --   20.00  54.00  30.00   52
  4  \w    -70.00 -45.00   0.50   25.96    --   20.00  54.00 150.00   50
  5  \w    -10.00  54.00   0.50   25.96    --   20.00  54.00 150.00  128
  6  \w    -69.00  30.00   0.50   25.96    --   20.00  54.00 -60.00  198
  7  \w     61.00 108.00   0.50   25.96    --   20.00  54.00 -60.00   94
  8  \w    -73.00 -32.00   0.50   25.96    --   20.00  54.00-150.00   82
  9  \w    -18.00   7.00   0.50   25.96    --   20.00  54.00-150.00   50
 10  \w     27.00  58.00   0.50   25.96    --   20.00  54.00 -90.00   62
 11  \w    -73.00 108.00   0.50   25.96    --   20.00  54.00 101.67  362
;
_diffrn_measurement_device 'two-circle diffractometer'
_diffrn_measurement_device_type 'XtaLAB Mini II'
_diffrn_measurement_method '\w scans'
_diffrn_orient_matrix_type 'CrysAlisPro convention (1999,Acta A55,543-557)'
_diffrn_orient_matrix_UB_11 0.0285083000
_diffrn_orient_matrix_UB_12 0.1047296000
_diffrn_orient_matrix_UB_13 0.0268431000
_diffrn_orient_matrix_UB_21 -0.0304185000
_diffrn_orient_matrix_UB_22 0.0990426000
_diffrn_orient_matrix_UB_23 -0.0280708000
_diffrn_orient_matrix_UB_31 -0.0262290000
_diffrn_orient_matrix_UB_32 -0.0010543000
_diffrn_orient_matrix_UB_33 0.0283404000
_diffrn_radiation_monochromator graphite
_diffrn_radiation_probe x-ray
_diffrn_radiation_type 'Mo K\a'
_diffrn_radiation_wavelength 0.71073
_diffrn_reflns_av_R_equivalents 0.0299
_diffrn_reflns_av_unetI/netI 0.0310
_diffrn_reflns_Laue_measured_fraction_full 0.993
_diffrn_reflns_Laue_measured_fraction_max 0.957
_diffrn_reflns_limit_h_max 21
_diffrn_reflns_limit_h_min -21
_diffrn_reflns_limit_k_max 5
_diffrn_reflns_limit_k_min -6
_diffrn_reflns_limit_l_max 22
_diffrn_reflns_limit_l_min -22
_diffrn_reflns_number 12312
_diffrn_reflns_point_group_measured_fraction_full 0.993
_diffrn_reflns_point_group_measured_fraction_max 0.957
_diffrn_reflns_theta_full 25.242
_diffrn_reflns_theta_max 30.411
_diffrn_reflns_theta_min 2.313
_diffrn_source 'fine-focus sealed X-ray tube'
_diffrn_source_type 'Rigaku (Mo) X-ray Source'
_exptl_absorpt_coefficient_mu 12.477
_exptl_absorpt_correction_T_max 1.00000
_exptl_absorpt_correction_T_min 0.38435
_exptl_absorpt_correction_type multi-scan
_exptl_absorpt_process_details
;
CrysAlisPro 1.171.39.46e (Rigaku Oxford Diffraction, 2018)
Empirical absorption correction using spherical harmonics,
 implemented in SCALE3 ABSPACK scaling algorithm.
;
_exptl_crystal_colour 'clear yellowish yellow'
_exptl_crystal_colour_lustre clear
_exptl_crystal_colour_modifier yellowish
_exptl_crystal_colour_primary yellow
_exptl_crystal_density_diffrn 5.468
_exptl_crystal_description needle
_exptl_crystal_F_000 1616
_exptl_crystal_size_max 0.08
_exptl_crystal_size_mid 0.02
_exptl_crystal_size_min 0.02
_refine_diff_density_max 0.878
_refine_diff_density_min -1.205
_refine_diff_density_rms 0.233
_refine_ls_extinction_method none
_refine_ls_goodness_of_fit_ref 1.121
_refine_ls_hydrogen_treatment undef
_refine_ls_matrix_type full
_refine_ls_number_parameters 181
_refine_ls_number_reflns 3243
_refine_ls_number_restraints 0
_refine_ls_restrained_S_all 1.121
_refine_ls_R_factor_all 0.0286
_refine_ls_R_factor_gt 0.0228
_refine_ls_shift/su_max 0.002
_refine_ls_shift/su_mean 0.000
_refine_ls_structure_factor_coef Fsqd
_refine_ls_weighting_details 'w=1/[\s^2^(Fo^2^)+(0.0100P)^2^+2.5298P] where P=(Fo^2^+2Fc^2^)/3'
_refine_ls_weighting_scheme calc
_refine_ls_wR_factor_gt 0.0492
_refine_ls_wR_factor_ref 0.0508
_reflns_Friedel_coverage 0.000
_reflns_number_gt 2877
_reflns_number_total 3243
_reflns_threshold_expression 'I > 2\s(I)'
_cod_data_source_file d6dt00289g2.cif
_cod_data_source_block 20250622-(2)-1
_cod_depositor_comments 'Adding full bibliography for 7720735--7720736.cif.'
_cod_database_code 7720736
_shelx_shelxl_version_number 2018/3
_chemical_oxdiff_formula 'Mo O Se Te Rb Cl'
_shelx_space_group_comment
;
The symmetry employed for this shelxl refinement is uniquely defined
by the following loop, which should always be used as a source of
symmetry information in preference to the above space-group names.
They are only intended as comments.
;
_diffrn_oxdiff_ac3_digest_frames
;
01eb789a8422bf7a8ee170ce9b252c3565000256769
;
_reflns_odcompleteness_completeness 98.72
_reflns_odcompleteness_iscentric 1
_reflns_odcompleteness_theta 26.32
_olex2_refinement_description
;
;
_olex2_submission_special_instructions 'No special instructions were received'
_oxdiff_exptl_absorpt_empirical_details
;
Empirical correction (ABSPACK) includes:
- Absorption correction using spherical harmonics
- Frame scaling
;
_oxdiff_exptl_absorpt_empirical_full_max 2.161
_oxdiff_exptl_absorpt_empirical_full_min 0.776

loop_
_space_group_symop_operation_xyz
'x, y, z'
'-x+1/2, y+1/2, -z+1/2'
'-x, -y, -z'
'x-1/2, -y-1/2, z-1/2'

loop_
_atom_site_label
_atom_site_type_symbol
_atom_site_fract_x
_atom_site_fract_y
_atom_site_fract_z
_atom_site_U_iso_or_equiv
_atom_site_adp_type
_atom_site_occupancy
_atom_site_site_symmetry_order
_atom_site_calc_flag
_atom_site_refinement_flags_posn
_atom_site_refinement_flags_adp
_atom_site_refinement_flags_occupancy
_atom_site_disorder_assembly
_atom_site_disorder_group
Te1 Te 0.71742(2) 1.42943(5) 0.33256(2) 0.00899(6) Uani 1 1 d . . . . .
Te3 Te 0.83617(2) 0.05192(5) 0.72355(2) 0.00942(6) Uani 1 1 d . . . . .
Te4 Te 0.98725(2) 0.52163(5) 0.88367(2) 0.00892(6) Uani 1 1 d . . . . .
Te2 Te 0.87927(2) 0.96746(5) 0.48408(2) 0.00856(6) Uani 1 1 d . . . . .
Mo1 Mo 0.56148(2) 0.94953(6) 0.16775(2) 0.00795(7) Uani 1 1 d . . . . .
Mo2 Mo 0.67189(2) 0.52776(6) 0.56518(2) 0.00789(7) Uani 1 1 d . . . . .
O8 O 0.91203(19) 0.8359(5) 0.86385(17) 0.0124(6) Uani 1 1 d . . . . .
O12 O 0.75324(19) 0.2331(5) 0.61651(17) 0.0137(6) Uani 1 1 d . . . . .
O9 O 0.92670(18) 0.3337(5) 0.95140(17) 0.0112(5) Uani 1 1 d . . . . .
O10 O 0.92123(19) 0.3570(6) 0.76748(17) 0.0141(6) Uani 1 1 d . . . . .
O5 O 0.61222(18) 1.2258(6) 0.25596(19) 0.0153(6) Uani 1 1 d . . . . .
O11 O 0.77414(18) 0.1799(5) 0.79824(16) 0.0095(5) Uani 1 1 d . . . . .
O4 O 0.79878(18) 1.2951(5) 0.27842(17) 0.0105(5) Uani 1 1 d . . . . .
O6 O 0.45947(19) 1.1000(6) 0.10083(18) 0.0153(6) Uani 1 1 d . . . . .
O3 O 0.76068(18) 1.1407(6) 0.42286(18) 0.0136(6) Uani 1 1 d . . . . .
O2 O 0.85973(19) 0.6646(5) 0.40693(18) 0.0125(6) Uani 1 1 d . . . . .
O1 O 0.95037(18) 1.1651(5) 0.42988(17) 0.0111(5) Uani 1 1 d . . . . .
O14 O 0.60410(19) 0.3947(6) 0.46161(18) 0.0142(6) Uani 1 1 d . . . . .
O7 O 0.52959(19) 0.7331(6) 0.23587(19) 0.0149(6) Uani 1 1 d . . . . .
O13 O 0.7490(2) 0.7217(6) 0.53801(19) 0.0159(6) Uani 1 1 d . . . . .

loop_
_atom_site_aniso_label
_atom_site_aniso_U_11
_atom_site_aniso_U_22
_atom_site_aniso_U_33
_atom_site_aniso_U_23
_atom_site_aniso_U_13
_atom_site_aniso_U_12
Te1 0.00759(12) 0.00951(13) 0.00988(11) -0.00072(8) 0.00323(9) 0.00091(8)
Te3 0.00959(12) 0.01016(13) 0.00893(11) -0.00078(8) 0.00391(9) 0.00060(9)
Te4 0.00808(12) 0.00761(12) 0.01112(11) 0.00097(8) 0.00363(9) 0.00088(8)
Te2 0.00948(12) 0.00742(12) 0.00884(11) -0.00035(8) 0.00348(9) -0.00085(8)
Mo1 0.00671(15) 0.00797(16) 0.00902(14) -0.00015(11) 0.00274(12) 0.00056(11)
Mo2 0.00835(15) 0.00791(15) 0.00740(14) -0.00027(11) 0.00288(12) -0.00039(11)
O8 0.0133(14) 0.0105(14) 0.0142(13) 0.0027(10) 0.0061(11) 0.0048(10)
O12 0.0146(14) 0.0129(14) 0.0111(12) 0.0004(10) 0.0017(11) 0.0047(11)
O9 0.0114(13) 0.0123(14) 0.0110(12) -0.0013(10) 0.0054(10) -0.0035(10)
O10 0.0166(15) 0.0148(15) 0.0103(12) -0.0044(11) 0.0044(11) -0.0087(11)
O5 0.0083(13) 0.0148(15) 0.0193(14) -0.0105(11) 0.0010(11) -0.0009(11)
O11 0.0089(13) 0.0119(13) 0.0081(12) 0.0018(10) 0.0037(10) 0.0033(10)
O4 0.0073(13) 0.0130(14) 0.0119(12) -0.0025(10) 0.0043(10) -0.0005(10)
O6 0.0118(14) 0.0171(15) 0.0156(13) -0.0015(11) 0.0036(11) 0.0025(11)
O3 0.0110(14) 0.0132(14) 0.0171(13) 0.0076(11) 0.0058(11) 0.0058(11)
O2 0.0124(14) 0.0097(14) 0.0163(13) -0.0050(10) 0.0064(11) -0.0021(10)
O1 0.0108(13) 0.0097(13) 0.0130(13) 0.0033(10) 0.0047(11) 0.0006(10)
O14 0.0143(14) 0.0126(14) 0.0138(13) -0.0033(11) 0.0028(11) 0.0011(11)
O7 0.0154(14) 0.0131(14) 0.0202(14) 0.0052(11) 0.0111(12) 0.0039(11)
O13 0.0168(15) 0.0127(14) 0.0213(14) 0.0010(11) 0.0105(12) -0.0018(11)

loop_
_atom_type_symbol
_atom_type_description
_atom_type_scat_dispersion_real
_atom_type_scat_dispersion_imag
_atom_type_scat_source
Mo Mo -1.6832 0.6857 'International Tables Vol C Tables 4.2.6.8 and 6.1.1.4'
O O 0.0106 0.0060 'International Tables Vol C Tables 4.2.6.8 and 6.1.1.4'
Te Te -0.5308 1.6751 'International Tables Vol C Tables 4.2.6.8 and 6.1.1.4'

loop_
_geom_angle_atom_site_label_1
_geom_angle_atom_site_label_2
_geom_angle_atom_site_label_3
_geom_angle
_geom_angle_site_symmetry_1
_geom_angle_site_symmetry_3
_geom_angle_publ_flag
O5 Te1 O4 95.15(11) . 2_655 ?
O5 Te1 O3 93.80(12) . . ?
O5 Te1 O2 169.41(11) . 1_565 ?
O4 Te1 O5 94.70(11) . . ?
O4 Te1 O4 80.69(6) . 2_655 ?
O4 Te1 O3 88.54(11) . . ?
O4 Te1 O2 75.20(10) . 1_565 ?
O3 Te1 O4 166.51(10) . 2_655 ?
O3 Te1 O2 89.19(10) . 1_565 ?
O2 Te1 O4 80.26(9) 1_565 2_655 ?
O8 Te3 O11 82.75(9) 1_545 2_646 ?
O12 Te3 O8 168.48(11) . 1_545 ?
O12 Te3 O10 95.82(12) . . ?
O12 Te3 O11 91.06(11) . 2_646 ?
O10 Te3 O8 88.51(10) . 1_545 ?
O10 Te3 O11 166.95(10) . 2_646 ?
O11 Te3 O8 75.39(10) . 1_545 ?
O11 Te3 O12 94.12(11) . . ?
O11 Te3 O10 87.26(12) . . ?
O11 Te3 O11 81.18(6) . 2_646 ?
O8 Te4 O9 95.09(12) . . ?
O8 Te4 O10 96.21(12) . . ?
O9 Te4 O10 97.99(11) . . ?
O2 Te2 O3 97.34(12) . . ?
O2 Te2 O1 95.19(12) . . ?
O1 Te2 O3 98.59(11) . . ?
O5 Mo1 O4 83.03(11) . 2_645 ?
O5 Mo1 O2 84.01(11) . 2_655 ?
O5 Mo1 O1 160.80(12) . 2_645 ?
O4 Mo1 O2 73.37(10) 2_645 2_655 ?
O6 Mo1 O5 100.57(12) . . ?
O6 Mo1 O4 164.06(12) . 2_645 ?
O6 Mo1 O2 91.46(12) . 2_655 ?
O6 Mo1 O1 91.25(12) . 2_645 ?
O6 Mo1 O7 104.16(14) . . ?
O1 Mo1 O4 81.63(10) 2_645 2_645 ?
O1 Mo1 O2 80.58(10) 2_645 2_655 ?
O7 Mo1 O5 96.64(13) . . ?
O7 Mo1 O4 90.72(12) . 2_645 ?
O7 Mo1 O2 163.91(12) . 2_655 ?
O7 Mo1 O1 95.03(12) . 2_645 ?
O12 Mo2 O8 82.98(11) . 2_646 ?
O12 Mo2 O9 160.58(11) . 2_656 ?
O12 Mo2 O11 83.33(11) . 2_656 ?
O9 Mo2 O8 80.33(10) 2_656 2_646 ?
O9 Mo2 O11 82.51(10) 2_656 2_656 ?
O11 Mo2 O8 73.62(10) 2_656 2_646 ?
O14 Mo2 O8 93.38(12) . 2_646 ?
O14 Mo2 O12 101.18(12) . . ?
O14 Mo2 O9 89.68(12) . 2_656 ?
O14 Mo2 O11 165.75(12) . 2_656 ?
O13 Mo2 O8 164.32(12) . 2_646 ?
O13 Mo2 O12 96.91(13) . . ?
O13 Mo2 O9 96.49(12) . 2_656 ?
O13 Mo2 O11 90.77(12) . 2_656 ?
O13 Mo2 O14 101.99(14) . . ?
Te4 O8 Te3 126.00(13) . 1_565 ?
Te4 O8 Mo2 134.67(14) . 2_656 ?
Mo2 O8 Te3 96.19(10) 2_656 1_565 ?
Mo2 O12 Te3 148.49(15) . . ?
Te4 O9 Mo2 140.07(14) . 2_646 ?
Te4 O10 Te3 135.72(15) . . ?
Mo1 O5 Te1 149.81(16) . . ?
Te3 O11 Te3 130.78(12) . 2_656 ?
Te3 O11 Mo2 114.78(12) . 2_646 ?
Mo2 O11 Te3 113.25(11) 2_646 2_656 ?
Te1 O4 Te1 132.25(13) . 2_645 ?
Te1 O4 Mo1 116.01(12) . 2_655 ?
Mo1 O4 Te1 111.29(11) 2_655 2_645 ?
Te2 O3 Te1 134.05(15) . . ?
Te2 O2 Te1 127.19(13) . 1_545 ?
Te2 O2 Mo1 136.57(14) . 2_645 ?
Mo1 O2 Te1 95.34(9) 2_645 1_545 ?
Te2 O1 Mo1 142.17(14) . 2_655 ?

loop_
_geom_bond_atom_site_label_1
_geom_bond_atom_site_label_2
_geom_bond_distance
_geom_bond_site_symmetry_2
_geom_bond_publ_flag
Te1 O5 1.917(3) . ?
Te1 O4 2.466(3) 2_655 ?
Te1 O4 1.889(3) . ?
Te1 O3 1.953(3) . ?
Te1 O2 2.381(3) 1_565 ?
Te3 O8 2.354(3) 1_545 ?
Te3 O12 1.929(3) . ?
Te3 O10 1.948(3) . ?
Te3 O11 2.440(3) 2_646 ?
Te3 O11 1.890(3) . ?
Te4 O8 1.891(3) . ?
Te4 O9 1.908(3) . ?
Te4 O10 1.927(3) . ?
Te2 O3 1.930(3) . ?
Te2 O2 1.881(3) . ?
Te2 O1 1.898(3) . ?
Mo1 O5 1.901(3) . ?
Mo1 O4 2.151(3) 2_645 ?
Mo1 O6 1.713(3) . ?
Mo1 O2 2.256(3) 2_655 ?
Mo1 O1 2.046(3) 2_645 ?
Mo1 O7 1.716(3) . ?
Mo2 O8 2.222(3) 2_646 ?
Mo2 O12 1.896(3) . ?
Mo2 O9 2.091(3) 2_656 ?
Mo2 O11 2.151(2) 2_656 ?
Mo2 O14 1.720(3) . ?
Mo2 O13 1.704(3) . ?

loop_
_geom_torsion_atom_site_label_1
_geom_torsion_atom_site_label_2
_geom_torsion_atom_site_label_3
_geom_torsion_atom_site_label_4
_geom_torsion
_geom_torsion_site_symmetry_1
_geom_torsion_site_symmetry_2
_geom_torsion_site_symmetry_3
_geom_torsion_site_symmetry_4
_geom_torsion_publ_flag
O8 Te3 O11 Te3 167.72(18) 1_545 . . 2_656 ?
O8 Te3 O11 Mo2 1.20(12) 1_545 . . 2_646 ?
O8 Mo2 O12 Te3 -65.5(3) 2_646 . . . ?
O12 Te3 O11 Te3 -17.10(18) . . . 2_656 ?
O12 Te3 O11 Mo2 176.39(14) . . . 2_646 ?
O9 Te4 O8 Te3 -130.49(16) . . . 1_565 ?
O9 Te4 O8 Mo2 24.4(2) . . . 2_656 ?
O9 Mo2 O12 Te3 -34.6(6) 2_656 . . . ?
O10 Te3 O11 Te3 78.54(17) . . . 2_656 ?
O10 Te3 O11 Mo2 -87.97(14) . . . 2_646 ?
O10 Te4 O8 Te3 -31.86(18) . . . 1_565 ?
O10 Te4 O8 Mo2 123.06(19) . . . 2_656 ?
O5 Te1 O4 Te1 -9.25(18) . . . 2_645 ?
O5 Te1 O4 Mo1 179.20(14) . . . 2_655 ?
O11 Te3 O11 Te3 -107.5(2) 2_646 . . 2_656 ?
O11 Te3 O11 Mo2 85.95(8) 2_646 . . 2_646 ?
O11 Mo2 O12 Te3 8.8(3) 2_656 . . . ?
O4 Te1 O4 Te1 -103.7(2) 2_655 . . 2_645 ?
O4 Te1 O4 Mo1 84.73(8) 2_655 . . 2_655 ?
O3 Te1 O4 Te1 84.44(17) . . . 2_645 ?
O3 Te1 O4 Mo1 -87.11(14) . . . 2_655 ?
O3 Te2 O2 Te1 -35.07(18) . . . 1_545 ?
O3 Te2 O2 Mo1 131.2(2) . . . 2_645 ?
O3 Te2 O1 Mo1 -5.6(3) . . . 2_655 ?
O2 Te1 O4 Te1 173.99(19) 1_565 . . 2_645 ?
O2 Te1 O4 Mo1 2.43(12) 1_565 . . 2_655 ?
O2 Te2 O1 Mo1 92.7(2) . . . 2_655 ?
O1 Te2 O2 Te1 -134.45(16) . . . 1_545 ?
O1 Te2 O2 Mo1 31.8(2) . . . 2_645 ?
O14 Mo2 O12 Te3 -157.5(3) . . . . ?
O13 Mo2 O12 Te3 98.7(3) . . . . ?
